data_4346554
loop_
_publ_author_name
'Finger, Lars H.'
'Scheibe, Benjamin'
'Sundermeyer, J\"org'

_publ_section_title
;
 Synthesis of organic (trimethylsilyl)chalcogenolate salts Cat[TMS-E] (E =
 S, Se, Te): the methylcarbonate anion as a desilylating agent.
;
_journal_issue 19
_journal_name_full 'Inorganic chemistry'
_journal_page_first 9568
_journal_page_last 9575
_journal_paper_doi 10.1021/acs.inorgchem.5b01665
_journal_volume 54
_journal_year 2015
_chemical_formula_moiety '2(C6 H14 N), S6 '
_chemical_formula_sum 'C12 H28 N2 S6'
_chemical_formula_weight 392.72
_chemical_name_common '[DMPyr]2S6, 11'
_chemical_name_systematic Bis(dimethylpyrrolidinium)-hexasulphide
_space_group_crystal_system monoclinic
_space_group_IT_number 14
_space_group_name_Hall '-P 2ybc'
_space_group_name_H-M_alt 'P 1 21/c 1'
_atom_sites_solution_hydrogens geom
_atom_sites_solution_primary direct
_atom_sites_solution_secondary difmap
_audit_creation_method SHELXL-2014/7
_cell_angle_alpha 90
_cell_angle_beta 115.568(2)
_cell_angle_gamma 90
_cell_formula_units_Z 4
_cell_length_a 13.9975(10)
_cell_length_b 12.2771(9)
_cell_length_c 12.6705(8)
_cell_measurement_reflns_used 5311
_cell_measurement_temperature 100(2)
_cell_measurement_theta_max 27.1130
_cell_measurement_theta_min 2.4346
_cell_volume 1964.2(2)
_computing_cell_refinement
;
Bruker: SAINT V8.34B, Bruker AXS Inc., 
Madison, Wisconsin, USA, 2012.
;
_computing_data_collection
;
Bruker: Bruker Instrument Service v3.0.26, Bruker AXS Inc., 
Madison, Wisconsin, USA, 2012.
;
_computing_data_reduction
;
Bruker: SAINT V8.34B, Bruker AXS Inc., 
Madison, Wisconsin, USA, 2012.
;
_computing_molecular_graphics
;
Mercury (C. F. Macrae, P. R. Edgington, P. McCabe, E. Pidcock, 
G. P. Shields, R. Taylor, M. Towler, 
J. van de Streek, J. Appl. Cryst. 2006,  39, 453-457.)
Ortep-3 for Windows (L.J. Farrugia, J. Appl. Cryst. 2012, 45, 849-854)
DIAMOND 4 (H. Putz, K. Brandenburg, Crystal Impact GbR, Kreuzherrenstr. 
102, 53227 Bonn, Germany)
;
_computing_publication_material
;
WinGX 2014.1 (L.J. Farrugia, J. Appl. Cryst. 2012, 45, 849-854)
enCIFer (F. H. Allen, O. Johnson, G. P. Shields, B. R. Smith, M. 
Towler, J. Appl. Cryst. 2004, 37, 335-338.)
;
_computing_structure_refinement
;
SHELXL-2014/7 (G. M. Sheldrick, Acta Cryst. A 2008, 64, 112-122)
;
_computing_structure_solution
;
SIR2011 (M. C. Burla, R. Caliandro, M. Camalli, B. Carrozzini,
G. L. Cascarano, C. Giacovazzo, M. Mallamo, A. Mazzone, G. Polidori, 
R. Spagna, J. Appl. Cryst. 2012, 45, 357-361)
;
_diffrn_ambient_temperature 100(2)
_diffrn_detector_area_resol_mean 10.4167
_diffrn_measured_fraction_theta_full 0.991
_diffrn_measured_fraction_theta_max 0.986
_diffrn_measurement_device_type 'D8 Quest (Bruker AXS Inc.)'
_diffrn_measurement_method 'rotation method'
_diffrn_radiation_type MoK\a
_diffrn_radiation_wavelength 0.71073
_diffrn_reflns_av_R_equivalents 0.0862
_diffrn_reflns_av_unetI/netI 0.0681
_diffrn_reflns_Laue_measured_fraction_full 0.991
_diffrn_reflns_Laue_measured_fraction_max 0.986
_diffrn_reflns_limit_h_max 17
_diffrn_reflns_limit_h_min -16
_diffrn_reflns_limit_k_max 15
_diffrn_reflns_limit_k_min -15
_diffrn_reflns_limit_l_max 15
_diffrn_reflns_limit_l_min -16
_diffrn_reflns_number 18591
_diffrn_reflns_point_group_measured_fraction_full 0.991
_diffrn_reflns_point_group_measured_fraction_max 0.986
_diffrn_reflns_theta_full 25.000
_diffrn_reflns_theta_max 27.168
_diffrn_reflns_theta_min 2.314
_diffrn_source 'I\mS Microfocus Source'
_exptl_absorpt_coefficient_mu 0.690
_exptl_absorpt_correction_T_max 0.7455
_exptl_absorpt_correction_T_min 0.5398
_exptl_absorpt_correction_type multi-scan
_exptl_absorpt_process_details 'SADABS V2014/2 (Bruker AXS Inc.)'
_exptl_crystal_colour red
_exptl_crystal_density_diffrn 1.328
_exptl_crystal_density_method 'not measured'
_exptl_crystal_description block
_exptl_crystal_F_000 840
_exptl_crystal_size_max 0.140
_exptl_crystal_size_mid 0.100
_exptl_crystal_size_min 0.100
_refine_diff_density_max 0.569
_refine_diff_density_min -0.411
_refine_diff_density_rms 0.084
_refine_ls_extinction_method none
_refine_ls_goodness_of_fit_ref 1.035
_refine_ls_hydrogen_treatment constr
_refine_ls_matrix_type full
_refine_ls_number_parameters 240
_refine_ls_number_reflns 4304
_refine_ls_number_restraints 36
_refine_ls_restrained_S_all 1.033
_refine_ls_R_factor_all 0.0894
_refine_ls_R_factor_gt 0.0551
_refine_ls_shift/su_max 0.001
_refine_ls_shift/su_mean 0.000
_refine_ls_structure_factor_coef Fsqd
_refine_ls_weighting_details 'w=1/[\s^2^(Fo^2^)+(0.0470P)^2^+2.7470P] where P=(Fo^2^+2Fc^2^)/3'
_refine_ls_weighting_scheme calc
_refine_ls_wR_factor_gt 0.1147
_refine_ls_wR_factor_ref 0.1275
_reflns_Friedel_coverage 0.000
_reflns_number_gt 3075
_reflns_number_total 4304
_reflns_threshold_expression 'I > 2\s(I)'
_cod_data_source_file ic5b01665_si_001.cif
_cod_data_source_block FIN227
_cod_original_sg_symbol_H-M 'P 21/c'
_cod_database_code 4346554
_audit_contact_author 'Joerg Sundermeyer'
_shelx_shelxl_version_number 2014/7
_shelx_space_group_comment
; 
The symmetry employed for this shelxl refinement is uniquely defined 
by the following loop, which should always be used as a source of 
symmetry information in preference to the above space-group names. 
They are only intended as comments. 
;
_shelx_estimated_absorpt_t_min 0.910
_shelx_estimated_absorpt_t_max 0.934
_exptl_absorpt_special_details
;
Bruker: SADABS v2012/1, Bruker AXS Inc., 
Madison, Wisconsin, USA, 2012.
;

loop_
_space_group_symop_operation_xyz
'x, y, z'
'-x, y+1/2, -z+1/2'
'-x, -y, -z'
'x, -y-1/2, z-1/2'

loop_
_atom_site_label
_atom_site_type_symbol
_atom_site_fract_x
_atom_site_fract_y
_atom_site_fract_z
_atom_site_U_iso_or_equiv
_atom_site_adp_type
_atom_site_occupancy
_atom_site_site_symmetry_order
_atom_site_calc_flag
_atom_site_refinement_flags_posn
_atom_site_refinement_flags_adp
_atom_site_refinement_flags_occupancy
_atom_site_disorder_assembly
_atom_site_disorder_group
C1 C 0.5122(3) 0.3950(3) 0.2074(3) 0.0248(8) Uani 1 1 d . . . . .
H1A H 0.5546 0.4143 0.1645 0.030 Uiso 1 1 calc R U . . .
H1B H 0.4546 0.4490 0.1883 0.030 Uiso 1 1 calc R U . . .
C2 C 0.4675(3) 0.2800(3) 0.1763(3) 0.0288(8) Uani 1 1 d . . . . .
H2A H 0.5124 0.2348 0.1510 0.035 Uiso 1 1 calc R U . . .
H2B H 0.3947 0.2817 0.1128 0.035 Uiso 1 1 calc R U . . .
C3 C 0.4679(3) 0.2347(3) 0.2906(3) 0.0294(8) Uani 1 1 d . . . . .
H3A H 0.3951 0.2169 0.2790 0.035 Uiso 1 1 calc R U . . .
H3B H 0.5119 0.1680 0.3160 0.035 Uiso 1 1 calc R U . . .
C4 C 0.5145(3) 0.3248(3) 0.3807(3) 0.0253(8) Uani 1 1 d . . . . .
H4A H 0.4578 0.3698 0.3854 0.030 Uiso 1 1 calc R U . . .
H4B H 0.5588 0.2941 0.4590 0.030 Uiso 1 1 calc R U . . .
C5 C 0.6027(3) 0.5028(2) 0.3891(3) 0.0263(8) Uani 1 1 d . . . . .
H5A H 0.6409 0.4972 0.4745 0.040 Uiso 1 1 calc R U . . .
H5B H 0.5356 0.5413 0.3684 0.040 Uiso 1 1 calc R U . . .
H5C H 0.6459 0.5432 0.3587 0.040 Uiso 1 1 calc R U . . .
C6 C 0.6840(3) 0.3343(3) 0.3636(4) 0.0323(9) Uani 1 1 d . . . . .
H6A H 0.7244 0.3265 0.4485 0.048 Uiso 1 1 calc R U . . .
H6B H 0.7251 0.3771 0.3324 0.048 Uiso 1 1 calc R U . . .
H6C H 0.6696 0.2620 0.3271 0.048 Uiso 1 1 calc R U . . .
C7 C 0.0009(3) 0.1893(3) 0.9176(4) 0.0365(9) Uani 1 1 d . . . . .
H7A H 0.0392 0.2116 1.0005 0.044 Uiso 1 1 calc R U . . .
H7B H -0.0573 0.1393 0.9096 0.044 Uiso 1 1 calc R U . . .
C8 C -0.0412(4) 0.2878(3) 0.8384(5) 0.0538(13) Uani 1 1 d . . . . .
H8A H -0.1144 0.3051 0.8262 0.065 Uiso 1 1 calc R U . . .
H8B H 0.0042 0.3523 0.8725 0.065 Uiso 1 1 calc R U . . .
C9 C -0.0389(3) 0.2553(3) 0.7242(4) 0.0459(11) Uani 1 1 d . . . . .
H9A H -0.1117 0.2525 0.6605 0.055 Uiso 1 1 calc R U . . .
H9B H 0.0028 0.3084 0.7026 0.055 Uiso 1 1 calc R U . . .
C10 C 0.0118(3) 0.1445(3) 0.7442(3) 0.0355(9) Uani 1 1 d . . . . .
H10A H 0.0586 0.1381 0.7041 0.043 Uiso 1 1 calc R U . . .
H10B H -0.0427 0.0867 0.7148 0.043 Uiso 1 1 calc R U . . .
C11 C 0.0971(3) 0.0208(3) 0.9113(3) 0.0305(8) Uani 1 1 d . . . . .
H11A H 0.1420 -0.0109 0.8776 0.046 Uiso 1 1 calc R U . . .
H11B H 0.0303 -0.0197 0.8834 0.046 Uiso 1 1 calc R U . . .
H11C H 0.1337 0.0165 0.9968 0.046 Uiso 1 1 calc R U . . .
C12 C 0.1770(3) 0.1967(3) 0.9173(4) 0.0392(10) Uani 1 1 d . . . . .
H12A H 0.2114 0.1966 1.0031 0.059 Uiso 1 1 calc R U . . .
H12B H 0.1633 0.2720 0.8889 0.059 Uiso 1 1 calc R U . . .
H12C H 0.2234 0.1615 0.8878 0.059 Uiso 1 1 calc R U . . .
N1 N 0.5808(2) 0.3914(2) 0.3371(2) 0.0209(6) Uani 1 1 d . . . . .
N2 N 0.0749(2) 0.1361(2) 0.8751(3) 0.0244(7) Uani 1 1 d . . . . .
S1 S 0.19180(16) 0.42078(13) 0.72322(15) 0.0216(3) Uani 0.933(2) 1 d . . P A 1
S2 S 0.31064(7) 0.43821(6) 0.88790(8) 0.0201(2) Uani 0.933(2) 1 d . . P A 1
S3 S 0.28557(8) 0.57654(7) 0.96230(8) 0.0267(2) Uani 0.933(2) 1 d . . P A 1
S4 S 0.16793(8) 0.54226(9) 1.01676(9) 0.0344(3) Uani 0.933(2) 1 d . . P A 1
S5 S 0.23552(8) 0.46047(9) 1.17191(10) 0.0315(3) Uani 0.933(2) 1 d . . P A 1
S6 S 0.31222(15) 0.56670(16) 1.30472(15) 0.0314(4) Uani 0.933(2) 1 d . . P A 1
S1A S 0.199(5) 0.419(4) 0.713(5) 0.099(14) Uani 0.067(2) 1 d . U P A 2
S2A S 0.2434(16) 0.545(2) 0.839(2) 0.070(6) Uani 0.067(2) 1 d . U P A 2
S3A S 0.3404(17) 0.488(2) 0.998(2) 0.079(7) Uani 0.067(2) 1 d . U P A 2
S4A S 0.245(2) 0.416(2) 1.070(2) 0.085(7) Uani 0.067(2) 1 d . U P A 2
S5A S 0.1990(18) 0.532(2) 1.138(2) 0.074(7) Uani 0.067(2) 1 d . U P A 2
S6A S 0.289(3) 0.599(3) 1.289(3) 0.081(12) Uani 0.067(2) 1 d . U P A 2

loop_
_atom_site_aniso_label
_atom_site_aniso_U_11
_atom_site_aniso_U_22
_atom_site_aniso_U_33
_atom_site_aniso_U_23
_atom_site_aniso_U_13
_atom_site_aniso_U_12
C1 0.0264(19) 0.0238(16) 0.0249(19) 0.0043(14) 0.0118(16) -0.0031(14)
C2 0.030(2) 0.0281(17) 0.027(2) -0.0011(15) 0.0109(17) -0.0048(15)
C3 0.0270(19) 0.0248(17) 0.035(2) 0.0022(15) 0.0121(17) -0.0086(14)
C4 0.0266(19) 0.0241(16) 0.029(2) 0.0050(14) 0.0153(17) -0.0067(14)
C5 0.0279(19) 0.0196(15) 0.031(2) -0.0023(14) 0.0119(16) -0.0024(14)
C6 0.0208(18) 0.0238(17) 0.047(2) 0.0037(16) 0.0098(18) -0.0006(14)
C7 0.031(2) 0.038(2) 0.042(2) -0.0133(18) 0.0174(19) 0.0027(17)
C8 0.038(3) 0.034(2) 0.076(4) -0.006(2) 0.012(2) 0.0089(19)
C9 0.030(2) 0.046(2) 0.054(3) 0.019(2) 0.011(2) -0.0033(18)
C10 0.025(2) 0.058(2) 0.024(2) 0.0081(18) 0.0101(17) 0.0039(18)
C11 0.0276(19) 0.0221(17) 0.036(2) 0.0000(15) 0.0081(17) 0.0016(14)
C12 0.026(2) 0.0310(19) 0.051(3) 0.0126(18) 0.0082(19) -0.0086(16)
N1 0.0215(15) 0.0174(12) 0.0253(16) 0.0021(11) 0.0115(13) -0.0041(11)
N2 0.0205(15) 0.0252(14) 0.0274(17) 0.0040(12) 0.0103(13) -0.0008(11)
S1 0.0232(6) 0.0245(5) 0.0201(6) -0.0007(4) 0.0121(5) -0.0016(5)
S2 0.0192(4) 0.0207(4) 0.0229(5) 0.0008(3) 0.0115(4) -0.0012(3)
S3 0.0356(5) 0.0212(4) 0.0254(5) -0.0033(4) 0.0153(4) -0.0037(4)
S4 0.0244(5) 0.0558(6) 0.0239(5) -0.0020(5) 0.0112(4) 0.0092(5)
S5 0.0281(5) 0.0380(6) 0.0363(6) 0.0043(5) 0.0215(5) -0.0021(5)
S6 0.0270(6) 0.0454(9) 0.0236(6) 0.0052(5) 0.0125(5) 0.0034(6)
S1A 0.10(3) 0.13(2) 0.084(15) -0.021(15) 0.054(15) -0.049(18)
S2A 0.041(10) 0.104(14) 0.062(10) 0.007(9) 0.020(8) -0.009(9)
S3A 0.048(10) 0.124(17) 0.067(10) 0.015(9) 0.026(8) 0.015(9)
S4A 0.109(17) 0.090(12) 0.070(12) -0.013(8) 0.051(12) -0.022(10)
S5A 0.048(11) 0.094(14) 0.083(14) -0.033(11) 0.032(10) -0.035(10)
S6A 0.10(3) 0.08(2) 0.071(15) -0.017(14) 0.041(14) -0.067(18)

loop_
_atom_type_symbol
_atom_type_description
_atom_type_scat_dispersion_real
_atom_type_scat_dispersion_imag
_atom_type_scat_source
C C 0.0033 0.0016 'International Tables Vol C Tables 4.2.6.8 and 6.1.1.4'
H H 0.0000 0.0000 'International Tables Vol C Tables 4.2.6.8 and 6.1.1.4'
N N 0.0061 0.0033 'International Tables Vol C Tables 4.2.6.8 and 6.1.1.4'
S S 0.1246 0.1234 'International Tables Vol C Tables 4.2.6.8 and 6.1.1.4'

loop_
_geom_angle_atom_site_label_1
_geom_angle_atom_site_label_2
_geom_angle_atom_site_label_3
_geom_angle
N1 C1 C2 104.6(3)
N1 C1 H1A 110.8
C2 C1 H1A 110.8
N1 C1 H1B 110.8
C2 C1 H1B 110.8
H1A C1 H1B 108.9
C1 C2 C3 104.8(3)
C1 C2 H2A 110.8
C3 C2 H2A 110.8
C1 C2 H2B 110.8
C3 C2 H2B 110.8
H2A C2 H2B 108.9
C4 C3 C2 105.6(3)
C4 C3 H3A 110.6
C2 C3 H3A 110.6
C4 C3 H3B 110.6
C2 C3 H3B 110.6
H3A C3 H3B 108.8
N1 C4 C3 104.6(3)
N1 C4 H4A 110.8
C3 C4 H4A 110.8
N1 C4 H4B 110.8
C3 C4 H4B 110.8
H4A C4 H4B 108.9
N1 C5 H5A 109.5
N1 C5 H5B 109.5
H5A C5 H5B 109.5
N1 C5 H5C 109.5
H5A C5 H5C 109.5
H5B C5 H5C 109.5
N1 C6 H6A 109.5
N1 C6 H6B 109.5
H6A C6 H6B 109.5
N1 C6 H6C 109.5
H6A C6 H6C 109.5
H6B C6 H6C 109.5
N2 C7 C8 103.9(3)
N2 C7 H7A 111.0
C8 C7 H7A 111.0
N2 C7 H7B 111.0
C8 C7 H7B 111.0
H7A C7 H7B 109.0
C9 C8 C7 105.0(3)
C9 C8 H8A 110.7
C7 C8 H8A 110.7
C9 C8 H8B 110.7
C7 C8 H8B 110.7
H8A C8 H8B 108.8
C10 C9 C8 106.3(3)
C10 C9 H9A 110.5
C8 C9 H9A 110.5
C10 C9 H9B 110.5
C8 C9 H9B 110.5
H9A C9 H9B 108.7
C9 C10 N2 104.9(3)
C9 C10 H10A 110.8
N2 C10 H10A 110.8
C9 C10 H10B 110.8
N2 C10 H10B 110.8
H10A C10 H10B 108.8
N2 C11 H11A 109.5
N2 C11 H11B 109.5
H11A C11 H11B 109.5
N2 C11 H11C 109.5
H11A C11 H11C 109.5
H11B C11 H11C 109.5
N2 C12 H12A 109.5
N2 C12 H12B 109.5
H12A C12 H12B 109.5
N2 C12 H12C 109.5
H12A C12 H12C 109.5
H12B C12 H12C 109.5
C5 N1 C1 111.6(2)
C5 N1 C6 109.5(3)
C1 N1 C6 110.8(3)
C5 N1 C4 112.1(3)
C1 N1 C4 102.3(2)
C6 N1 C4 110.3(2)
C11 N2 C12 109.0(3)
C11 N2 C7 112.9(3)
C12 N2 C7 110.8(3)
C11 N2 C10 110.6(3)
C12 N2 C10 112.1(3)
C7 N2 C10 101.3(3)
S1 S2 S3 109.38(6)
S2 S3 S4 107.58(5)
S5 S4 S3 108.32(6)
S6 S5 S4 109.98(8)
S3A S2A S1A 111(2)
S2A S3A S4A 107.4(14)
S5A S4A S3A 106.4(15)
S4A S5A S6A 124(2)

loop_
_geom_bond_atom_site_label_1
_geom_bond_atom_site_label_2
_geom_bond_distance
C1 N1 1.503(4)
C1 C2 1.526(4)
C1 H1A 0.9900
C1 H1B 0.9900
C2 C3 1.548(5)
C2 H2A 0.9900
C2 H2B 0.9900
C3 C4 1.520(5)
C3 H3A 0.9900
C3 H3B 0.9900
C4 N1 1.510(4)
C4 H4A 0.9900
C4 H4B 0.9900
C5 N1 1.492(4)
C5 H5A 0.9800
C5 H5B 0.9800
C5 H5C 0.9800
C6 N1 1.508(4)
C6 H6A 0.9800
C6 H6B 0.9800
C6 H6C 0.9800
C7 N2 1.507(4)
C7 C8 1.519(6)
C7 H7A 0.9900
C7 H7B 0.9900
C8 C9 1.514(6)
C8 H8A 0.9900
C8 H8B 0.9900
C9 C10 1.504(6)
C9 H9A 0.9900
C9 H9B 0.9900
C10 N2 1.510(5)
C10 H10A 0.9900
C10 H10B 0.9900
C11 N2 1.479(4)
C11 H11A 0.9800
C11 H11B 0.9800
C11 H11C 0.9800
C12 N2 1.491(4)
C12 H12A 0.9800
C12 H12B 0.9800
C12 H12C 0.9800
S1 S2 2.042(2)
S2 S3 2.0449(12)
S3 S4 2.0846(14)
S4 S5 2.0403(15)
S5 S6 2.031(2)
S1A S2A 2.11(6)
S2A S3A 2.01(3)
S3A S4A 2.11(3)
S4A S5A 1.91(4)
S5A S6A 1.97(4)

loop_
_geom_torsion_atom_site_label_1
_geom_torsion_atom_site_label_2
_geom_torsion_atom_site_label_3
_geom_torsion_atom_site_label_4
_geom_torsion
N1 C1 C2 C3 26.2(3)
C1 C2 C3 C4 -1.0(4)
C2 C3 C4 N1 -24.3(4)
N2 C7 C8 C9 29.2(4)
C7 C8 C9 C10 -4.4(4)
C8 C9 C10 N2 -22.0(4)
C2 C1 N1 C5 -161.4(3)
C2 C1 N1 C6 76.2(3)
C2 C1 N1 C4 -41.4(3)
C3 C4 N1 C5 160.4(3)
C3 C4 N1 C1 40.7(3)
C3 C4 N1 C6 -77.3(3)
C8 C7 N2 C11 -160.5(3)
C8 C7 N2 C12 76.8(4)
C8 C7 N2 C10 -42.3(4)
C9 C10 N2 C11 159.6(3)
C9 C10 N2 C12 -78.5(4)
C9 C10 N2 C7 39.7(3)
